data_2104019
loop_
_publ_author_name
'Zavalij, Peter Y.'
'Yang, Shoufeng'
'Whittingham, M. Stanley'

_publ_section_title
;
 Structures of potassium, sodium and lithium bis(oxalato)borate salts
 from powder diffraction data
;
_journal_issue 6
_journal_name_full 'Acta Crystallographica Section B'
_journal_page_first 753
_journal_page_last 759
_journal_paper_doi 10.1107/S0108768103022602
_journal_volume 59
_journal_year 2003
_chemical_formula_moiety 'C4 B K O8'
_chemical_formula_structural 'K B (C2 O4)2'
_chemical_formula_sum 'C4 B K O8'
_chemical_formula_weight 225.96
_chemical_name_common 'Potasium bis(oxalato)borate'
_chemical_name_systematic 'Potasium bis(oxalato)borate'
_space_group_IT_number 63
_symmetry_cell_setting orthorhombic
_symmetry_space_group_name_Hall '-C 2c 2'
_symmetry_space_group_name_H-M 'C m c m'
_audit_creation_method 'from EXP file using GSAS2CIF'
_cell_angle_alpha 90.0
_cell_angle_beta 90.0
_cell_angle_gamma 90.0
_cell_formula_units_Z 4
_cell_length_a 8.26990(11)
_cell_length_b 11.0102(3)
_cell_length_c 8.16917(11)
_cell_measurement_temperature 295
_cell_volume 743.83(2)
_computing_data_collection 'DMSNT (1999)'
_computing_molecular_graphics 'ATOMS (Dowty, 1999)'
_computing_publication_material 'EXPGUI (Toby, 2001)'
_computing_structure_refinement 'GSAS (Larson & Von Dreele, 2000)'
_computing_structure_solution ' WinCSD (Akselrud et al, 1993), SHELXS (Sheldrick, 1990)'
_diffrn_ambient_temperature 295
_diffrn_measurement_device_type 'Scintag XDS2000 powder diffractometer'
_diffrn_reflns_limit_h_max 7
_diffrn_reflns_limit_h_min 0
_diffrn_reflns_limit_k_max 9
_diffrn_reflns_limit_k_min 0
_diffrn_reflns_limit_l_max 6
_diffrn_reflns_limit_l_min 0
_diffrn_reflns_number 138
_diffrn_reflns_theta_max 40.
_diffrn_reflns_theta_min 5
_exptl_absorpt_coefficient_mu 6.58
_exptl_absorpt_correction_T_max 0.96720
_exptl_absorpt_correction_T_min 0.69226
_exptl_absorpt_process_details
; GSAS Absorption/surface roughness correction function number 3 -
  Surface roughness abs. correction (Suortti):
  Terms =     0.48925        0.13683
;
_exptl_crystal_density_diffrn 2.018
_exptl_crystal_density_method 'not measured'
_exptl_crystal_F_000 448
_refine_ls_goodness_of_fit_all 2.45
_refine_ls_hydrogen_treatment none
_refine_ls_matrix_type full
_refine_ls_number_constraints 8
_refine_ls_number_parameters 59
_refine_ls_number_restraints 8
_refine_ls_shift/su_max 0.03
_refine_ls_shift/su_mean 0.01
_refine_ls_structure_factor_coef Y~obs~
_refine_ls_weighting_details w=1/Yobs(i)
_reflns_number_total 138
_cod_data_source_file ta5002.cif
_cod_data_source_block KBOB
_cod_depositor_comments
;
The following automatic conversions were performed:
'_geom_bond_publ_flag' value 'Y' changed to 'y' according to
'/home/saulius/struct/CIF-dictionaries/cif_core.dic' dictionary named
'cif_core.dic' version 2.4.1 from 2010-06-29 (18
times).

'_geom_angle_publ_flag' value 'N' changed to 'n' according to
'/home/saulius/struct/CIF-dictionaries/cif_core.dic' dictionary named
'cif_core.dic' version 2.4.1 from 2010-06-29 (37
times).

'_geom_angle_publ_flag' value 'Y' changed to 'y' according to
'/home/saulius/struct/CIF-dictionaries/cif_core.dic' dictionary named
'cif_core.dic' version 2.4.1 from 2010-06-29 (11 times).

Automatic conversion script
Id: cif_fix_enum 1527 2010-12-29 10:47:43Z saulius 

The following automatic conversions were performed:

'_geom_bond_publ_flag' value 'Y' changed to 'y' according to
/home/saulius/struct/CIF-dictionaries/cif_core.dic dictionary named
'cif_core.dic' version 2.4.1 from 2010-06-29 (18
times).

'_geom_angle_publ_flag' value 'N' changed to 'n' according
to /home/saulius/struct/CIF-dictionaries/cif_core.dic dictionary
named 'cif_core.dic' version 2.4.1 from 2010-06-29 (37
times).

'_geom_angle_publ_flag' value 'Y' changed to 'y' according
to /home/saulius/struct/CIF-dictionaries/cif_core.dic dictionary
named 'cif_core.dic' version 2.4.1 from 2010-06-29 (11 times).

Automatic conversion script
Id: cif_fix_values 1715 2011-07-08 13:25:40Z adriana 
;
_cod_database_code 2104019

loop_
_symmetry_equiv_pos_site_id
_symmetry_equiv_pos_as_xyz
1 +x,+y,+z
2 -x,+y,+z
3 +x,-y,+z+1/2
4 -x,-y,+z+1/2
-1 -x,-y,-z
-2 +x,-y,-z
-3 -x,+y,-z-1/2
-4 +x,+y,-z-1/2
101 +x+1/2,+y+1/2,+z
102 -x+1/2,+y+1/2,+z
103 +x+1/2,-y+1/2,+z+1/2
104 -x+1/2,-y+1/2,+z+1/2
-101 -x+1/2,-y+1/2,-z
-102 +x+1/2,-y+1/2,-z
-103 -x+1/2,+y+1/2,-z-1/2
-104 +x+1/2,+y+1/2,-z-1/2

loop_
_atom_site_label
_atom_site_fract_x
_atom_site_fract_y
_atom_site_fract_z
_atom_site_U_iso_or_equiv
_atom_site_thermal_displace_type
_atom_site_occupancy
_atom_site_type_symbol
K 0.0 0.9304(3) 0.75 0.0381(8) Uiso 1.0 K
B1 0.0 0.4268(8) 0.75 0.027(4) Uiso 1.0 B
C1 0.0 0.2322(4) 0.6557(3) 0.029(3) Uiso 1.0 C
O1 0.0 0.1443(4) 0.5706(5) 0.0290(10) Uiso 1.0 O
O2 0.0 0.3481(3) 0.6050(4) 0.029(2) Uiso 1.0 O
C2 0.0914(3) 0.6254(4) 0.75 0.023(3) Uiso 1.0 C
O3 0.1399(4) 0.5105(4) 0.75 0.034(2) Uiso 1.0 O
O4 0.1741(5) 0.7148(4) 0.75 0.037(2) Uiso 1.0 O

loop_
_atom_type_symbol
_atom_type_scat_dispersion_real
_atom_type_scat_dispersion_imag
_atom_type_scat_source
K 0.365 1.066 International_Tables_Vol_C
B 0.008 0.004 International_Tables_Vol_C
C 0.017 0.009 International_Tables_Vol_C
O 0.047 0.032 International_Tables_Vol_C

loop_
_diffrn_radiation_type
_diffrn_radiation_wavelength
CuK\a~1~ 1.540562
CuK\a~2~ 1.544390

loop_
_geom_angle_atom_site_label_1
_geom_angle_atom_site_label_2
_geom_angle_atom_site_label_3
_geom_angle_site_symmetry_1
_geom_angle_site_symmetry_3
_geom_angle
_geom_angle_publ_flag
O1 K O1 1_565 3_565 139.33(14) n
O1 K O1 1_565 -1_566 75.53(13) n
O1 K O1 1_565 -3_567 63.80(17) y
O1 K O3 1_565 101_455 76.04(7) n
O1 K O3 1_565 102_555 76.04(7) n
O1 K O4 1_565 1_555 136.54(7) n
O1 K O4 1_565 2_555 136.54(7) n
O1 K O1 3_565 -1_566 145.1(2) n
O1 K O1 3_565 -3_567 75.53(13) n
O1 K O3 3_565 101_455 94.88(3) n
O1 K O3 3_565 102_555 94.88(3) n
O1 K O4 3_565 1_555 75.16(9) n
O1 K O4 3_565 2_555 75.16(9) n
O1 K O1 -1_566 -3_567 139.33(14) n
O1 K O3 -1_566 101_455 94.88(3) n
O1 K O3 -1_566 102_555 94.88(3) n
O1 K O4 -1_566 1_555 75.16(9) n
O1 K O4 -1_566 2_555 75.16(9) n
O1 K O3 -3_567 101_455 76.04(7) n
O1 K O3 -3_567 102_555 76.04(7) n
O1 K O4 -3_567 1_555 136.54(7) n
O1 K O4 -3_567 2_555 136.54(7) n
O3 K O3 101_455 102_555 146.99(16) n
O3 K O4 101_455 1_555 137.75(14) n
O3 K O4 101_455 2_555 75.26(10) n
O3 K O4 102_555 1_555 75.26(10) n
O3 K O4 102_555 2_555 137.75(14) n
O4 K O4 1_555 2_555 62.48(19) y
O2 B1 O2 1_555 -3_557 107.6(6) y
O2 B1 O3 1_555 1_555 111.59(11) y
O2 B1 O3 1_555 2_555 111.59(11) n
O2 B1 O3 -3_557 1_555 111.59(11) n
O2 B1 O3 -3_557 2_555 111.59(11) n
O3 B1 O3 1_555 2_555 102.9(6) y
C1 C1 O1 -3_557 1_555 125.7(3) y
C1 C1 O2 -3_557 1_555 108.0(2) y
O1 C1 O2 1_555 1_555 126.3(4) y
K O1 K 1_545 3_564 104.47(13) n
K O1 C1 1_545 1_555 112.4(3) n
K O1 C1 3_564 1_555 143.1(4) n
B1 O2 C1 1_555 1_555 108.2(4) n
C2 C2 O3 2_555 1_555 107.6(2) y
C2 C2 O4 2_555 1_555 124.8(3) y
O3 C2 O4 1_555 1_555 127.6(4) y
K O3 B1 101_545 1_555 124.9(3) n
K O3 C2 101_545 1_555 124.1(3) n
B1 O3 C2 1_555 1_555 110.9(4) n
K O4 C2 1_555 1_555 114.0(3) n

loop_
_geom_bond_atom_site_label_1
_geom_bond_atom_site_label_2
_geom_bond_site_symmetry_2
_geom_bond_distance
_geom_bond_publ_flag
K O1 1_565 2.774(5) y
K O1 -3_567 2.774(5) y
K O1 3_565 2.745(4) y
K O1 -1_566 2.745(4) y
K O4 1_555 2.777(5) y
K O4 2_555 2.777(5) y
K O3 101_455 3.106(4) y
K O3 102_555 3.106(4) y
B1 O2 1_555 1.467(5) y
B1 O2 -3_557 1.467(5) y
B1 O3 1_555 1.480(5) y
B1 O3 2_555 1.480(5) y
C1 C1 -3_557 1.541(5) y
C1 O1 1_555 1.192(5) y
C1 O2 1_555 1.341(5) y
C2 C2 2_555 1.512(5) y
C2 O3 1_555 1.327(5) y
C2 O4 1_555 1.199(5) y
